data_7231988
loop_
_publ_author_name
'Kong, Jiao-Jiao'
'Shao, Dong'
'Zhang, Jia-Chen'
'Jiang, Yu-Xuan'
'Ji, Cheng-Long'
'Huang, Xing-Cai'

_publ_section_title
;
 From mononuclear to two-dimensional cobalt(ii) complexes based on a mixed
 benzimidazole--dicarboxylate strategy: syntheses, structures, and
 magnetic properties
;
_journal_issue 4
_journal_name_full CrystEngComm
_journal_page_first 749
_journal_paper_doi 10.1039/C8CE01931B
_journal_volume 21
_journal_year 2019
_chemical_formula_moiety 'C48 H46 Co3 N6 O14'
_chemical_formula_sum 'C48 H46 Co3 N6 O14'
_chemical_formula_weight 1107.70
_space_group_crystal_system monoclinic
_space_group_IT_number 14
_space_group_name_Hall '-P 2ybc'
_space_group_name_H-M_alt 'P 1 21/c 1'
_symmetry_space_group_name_Hall '-P 2ybc'
_symmetry_space_group_name_H-M 'P 1 21/c 1'
_atom_sites_solution_hydrogens mixed
_audit_creation_method SHELXL-2014/7
_audit_update_record
;
2018-10-30 deposited with the CCDC.
2018-12-10 downloaded from the CCDC.
;
_cell_angle_alpha 90
_cell_angle_beta 97.010(2)
_cell_angle_gamma 90
_cell_formula_units_Z 2
_cell_length_a 14.6544(17)
_cell_length_b 9.5892(11)
_cell_length_c 18.448(2)
_cell_measurement_reflns_used 8230
_cell_measurement_temperature 203(2)
_cell_measurement_theta_max 28.61
_cell_measurement_theta_min 2.22
_cell_volume 2573.0(5)
_computing_cell_refinement 'Bruker SAINT'
_computing_data_collection 'Bruker APEX2'
_computing_data_reduction 'Bruker SAINT'
_computing_molecular_graphics 'Bruker SHELXTL'
_computing_publication_material 'Bruker SHELXTL'
_computing_structure_refinement 'SHELXL-2014/7 (Sheldrick, 2014)'
_computing_structure_solution 'SHELXS-97 (Sheldrick 2008)'
_diffrn_ambient_temperature 203(2)
_diffrn_measured_fraction_theta_full 0.995
_diffrn_measured_fraction_theta_max 0.994
_diffrn_measurement_device_type 'Bruker APEX-II CCD'
_diffrn_measurement_method '\f and \w scans'
_diffrn_radiation_type MoK\a
_diffrn_radiation_wavelength 0.71073
_diffrn_reflns_av_R_equivalents 0.0410
_diffrn_reflns_av_unetI/netI 0.0366
_diffrn_reflns_Laue_measured_fraction_full 0.995
_diffrn_reflns_Laue_measured_fraction_max 0.994
_diffrn_reflns_limit_h_max 19
_diffrn_reflns_limit_h_min -19
_diffrn_reflns_limit_k_max 12
_diffrn_reflns_limit_k_min -10
_diffrn_reflns_limit_l_max 24
_diffrn_reflns_limit_l_min -24
_diffrn_reflns_number 24719
_diffrn_reflns_point_group_measured_fraction_full 0.995
_diffrn_reflns_point_group_measured_fraction_max 0.994
_diffrn_reflns_theta_full 25.242
_diffrn_reflns_theta_max 28.607
_diffrn_reflns_theta_min 2.225
_exptl_absorpt_coefficient_mu 1.025
_exptl_absorpt_correction_T_max 0.896
_exptl_absorpt_correction_T_min 0.673
_exptl_absorpt_correction_type multi-scan
_exptl_absorpt_process_details 'SADABS: Bruker, 2000'
_exptl_crystal_colour Purple
_exptl_crystal_density_diffrn 1.430
_exptl_crystal_description Block
_exptl_crystal_F_000 1138
_exptl_crystal_size_max 0.420
_exptl_crystal_size_mid 0.180
_exptl_crystal_size_min 0.110
_refine_diff_density_max 1.089
_refine_diff_density_min -0.465
_refine_diff_density_rms 0.073
_refine_ls_extinction_method none
_refine_ls_goodness_of_fit_ref 1.071
_refine_ls_hydrogen_treatment constr
_refine_ls_matrix_type full
_refine_ls_number_parameters 326
_refine_ls_number_reflns 6549
_refine_ls_number_restraints 0
_refine_ls_restrained_S_all 1.071
_refine_ls_R_factor_all 0.0450
_refine_ls_R_factor_gt 0.0353
_refine_ls_shift/su_max 0.000
_refine_ls_shift/su_mean 0.000
_refine_ls_structure_factor_coef Fsqd
_refine_ls_weighting_details 'w=1/[\s^2^(Fo^2^)+(0.0595P)^2^+1.1907P] where P=(Fo^2^+2Fc^2^)/3'
_refine_ls_weighting_scheme calc
_refine_ls_wR_factor_gt 0.1016
_refine_ls_wR_factor_ref 0.1118
_reflns_Friedel_coverage 0.000
_reflns_number_gt 5466
_reflns_number_total 6549
_reflns_threshold_expression 'I > 2\s(I)'
_cod_data_source_file c8ce01931b2.cif
_cod_data_source_block 3
_cod_depositor_comments
;
The following automatic conversions were performed:

'_exptl_absorpt_correction_type' value 'multi-Scan' changed to
'multi-scan' according to
/home/data/users/saulius/crontab/automatic-downloads/rss-feeds/RSC/lib/dictionaries/cif_core.dic
dictionary named 'cif_core.dic' version 2.4.2 from 2011-04-26.

Automatic conversion script
Id: cif_fix_values 4973 2017-02-22 13:04:09Z antanas 

 Adding full bibliography for 7231986--7231988.cif.
;
_cod_database_code 7231988
_shelx_shelxl_version_number 2014/7
_shelx_space_group_comment
; 
The symmetry employed for this shelxl refinement is uniquely defined 
by the following loop, which should always be used as a source of 
symmetry information in preference to the above space-group names. 
They are only intended as comments. 
;
_shelx_estimated_absorpt_t_min 0.673
_shelx_estimated_absorpt_t_max 0.896

loop_
_space_group_symop_operation_xyz
'x, y, z'
'-x, y+1/2, -z+1/2'
'-x, -y, -z'
'x, -y-1/2, z-1/2'

loop_
_atom_site_label
_atom_site_type_symbol
_atom_site_fract_x
_atom_site_fract_y
_atom_site_fract_z
_atom_site_U_iso_or_equiv
_atom_site_adp_type
_atom_site_occupancy
_atom_site_site_symmetry_order
_atom_site_calc_flag
_atom_site_refinement_flags_posn
_atom_site_refinement_flags_adp
_atom_site_refinement_flags_occupancy
Co1 Co 0.22295(2) 0.54887(3) 0.51814(2) 0.01984(9) Uani 1 1 d . . .
Co2 Co 0.0000 0.0000 0.0000 0.01804(10) Uani 1 2 d S . P
O1 O 0.21259(10) 0.44718(18) 0.42537(8) 0.0312(4) Uani 1 1 d . . .
O2 O 0.10792(9) 0.65567(15) 0.53076(8) 0.0234(3) Uani 1 1 d . . .
O3 O 0.18483(11) 0.76830(18) 0.45401(10) 0.0393(4) Uani 1 1 d . . .
O4 O 0.05854(10) 0.44425(17) 0.40780(8) 0.0291(3) Uani 1 1 d . . .
O5 O 0.07091(10) 0.14279(16) 0.06673(7) 0.0272(3) Uani 1 1 d . . .
O6 O 0.21711(10) 0.08103(18) 0.10133(8) 0.0308(3) Uani 1 1 d . . .
O7 O 0.61506(16) 0.4441(3) 0.71337(14) 0.0743(8) Uani 1 1 d . . .
N1 N 0.35484(12) 0.6008(2) 0.54857(10) 0.0291(4) Uani 1 1 d . . .
N2 N 0.49500(14) 0.5562(2) 0.60459(12) 0.0409(5) Uani 1 1 d . . .
H1N2 H 0.5428 0.5154 0.6348 0.049 Uiso 1 1 d R U .
N3 N 0.74443(16) 0.3308(3) 0.75559(13) 0.0526(6) Uani 1 1 d . . .
C1 C 0.40514(16) 0.5282(3) 0.60006(14) 0.0368(5) Uani 1 1 d . . .
H1 H 0.3801 0.4634 0.6304 0.044 Uiso 1 1 calc R U .
C2 C 0.50581(15) 0.6538(3) 0.55109(14) 0.0352(5) Uani 1 1 d . . .
C3 C 0.41821(14) 0.6833(2) 0.51663(12) 0.0298(4) Uani 1 1 d . . .
C4 C 0.40584(16) 0.7799(3) 0.46039(13) 0.0355(5) Uani 1 1 d . . .
H4 H 0.3466 0.8021 0.4379 0.043 Uiso 1 1 calc R U .
C5 C 0.48343(18) 0.8435(3) 0.43787(16) 0.0430(6) Uani 1 1 d . . .
C6 C 0.4709(2) 0.9485(4) 0.37635(19) 0.0616(9) Uani 1 1 d . . .
H6A H 0.4063 0.9549 0.3576 0.092 Uiso 1 1 calc R U .
H6B H 0.5056 0.9189 0.3375 0.092 Uiso 1 1 calc R U .
H6C H 0.4928 1.0390 0.3944 0.092 Uiso 1 1 calc R U .
C7 C 0.6565(2) 0.8793(4) 0.4483(2) 0.0647(9) Uani 1 1 d . . .
H7A H 0.7116 0.8414 0.4759 0.097 Uiso 1 1 calc R U .
H7B H 0.6540 0.9791 0.4565 0.097 Uiso 1 1 calc R U .
H7C H 0.6578 0.8615 0.3967 0.097 Uiso 1 1 calc R U .
C8 C 0.57254(17) 0.8108(3) 0.47309(17) 0.0454(6) Uani 1 1 d . . .
C9 C 0.58403(16) 0.7162(3) 0.52911(16) 0.0435(6) Uani 1 1 d . . .
H9 H 0.6430 0.6938 0.5521 0.052 Uiso 1 1 calc R U .
C10 C 0.13535(14) 0.4197(2) 0.38870(10) 0.0248(4) Uani 1 1 d . . .
C11 C 0.13857(14) 0.3505(3) 0.31603(11) 0.0275(4) Uani 1 1 d . . .
C12 C 0.21850(16) 0.2878(3) 0.29931(13) 0.0460(7) Uani 1 1 d . . .
H12 H 0.2719 0.2904 0.3332 0.055 Uiso 1 1 calc R U .
C13 C 0.21997(16) 0.2212(3) 0.23277(13) 0.0457(7) Uani 1 1 d . . .
H13 H 0.2743 0.1780 0.2219 0.055 Uiso 1 1 calc R U .
C14 C 0.14176(13) 0.2179(2) 0.18211(10) 0.0263(4) Uani 1 1 d . . .
C15 C 0.14269(13) 0.1417(2) 0.11090(10) 0.0238(4) Uani 1 1 d . . .
C16 C 0.06239(14) 0.2831(3) 0.19851(12) 0.0352(5) Uani 1 1 d . . .
H16 H 0.0094 0.2827 0.1642 0.042 Uiso 1 1 calc R U .
C17 C 0.06079(14) 0.3488(3) 0.26512(12) 0.0352(5) Uani 1 1 d . . .
H17 H 0.0066 0.3924 0.2759 0.042 Uiso 1 1 calc R U .
C18 C 0.12041(13) 0.7651(2) 0.49152(11) 0.0255(4) Uani 1 1 d . . .
C19 C 0.05815(13) 0.8864(2) 0.49609(11) 0.0249(4) Uani 1 1 d . . .
C20 C 0.06378(15) 1.0002(2) 0.45024(13) 0.0295(4) Uani 1 1 d . . .
H20 H 0.1072 1.0004 0.4167 0.035 Uiso 1 1 calc R U .
C21 C 0.00565(14) 1.1137(2) 0.45365(11) 0.0282(4) Uani 1 1 d . . .
H21 H 0.0093 1.1903 0.4223 0.034 Uiso 1 1 calc R U .
C22 C 0.6853(2) 0.3844(4) 0.70449(15) 0.0551(8) Uani 1 1 d . . .
H22 H 0.6988 0.3757 0.6562 0.066 Uiso 1 1 calc R U .
C23 C 0.8289(3) 0.2633(6) 0.7408(3) 0.1097(18) Uani 1 1 d . . .
H23A H 0.8343 0.2691 0.6890 0.165 Uiso 1 1 calc R U .
H23B H 0.8278 0.1661 0.7553 0.165 Uiso 1 1 calc R U .
H23C H 0.8810 0.3095 0.7681 0.165 Uiso 1 1 calc R U .
C24 C 0.7334(4) 0.3521(9) 0.8309(2) 0.162(4) Uani 1 1 d . . .
H24A H 0.6716 0.3850 0.8347 0.243 Uiso 1 1 calc R U .
H24B H 0.7775 0.4208 0.8518 0.243 Uiso 1 1 calc R U .
H24C H 0.7436 0.2647 0.8572 0.243 Uiso 1 1 calc R U .

loop_
_atom_site_aniso_label
_atom_site_aniso_U_11
_atom_site_aniso_U_22
_atom_site_aniso_U_33
_atom_site_aniso_U_23
_atom_site_aniso_U_13
_atom_site_aniso_U_12
Co1 0.01991(13) 0.02407(16) 0.01547(13) 0.00070(10) 0.00185(9) 0.00373(10)
Co2 0.01802(17) 0.0235(2) 0.01286(16) -0.00058(13) 0.00308(12) -0.00441(13)
O1 0.0258(7) 0.0464(10) 0.0211(7) -0.0113(6) 0.0018(6) 0.0048(6)
O2 0.0243(6) 0.0208(7) 0.0244(7) -0.0013(6) 0.0009(5) 0.0045(5)
O3 0.0328(8) 0.0342(9) 0.0546(10) 0.0078(8) 0.0201(7) 0.0096(7)
O4 0.0273(7) 0.0421(10) 0.0192(7) -0.0060(6) 0.0079(5) 0.0021(6)
O5 0.0305(7) 0.0282(8) 0.0211(7) -0.0059(6) -0.0035(5) -0.0034(6)
O6 0.0278(7) 0.0404(9) 0.0241(7) -0.0133(7) 0.0031(6) -0.0024(6)
O7 0.0454(12) 0.107(2) 0.0666(15) 0.0302(14) -0.0102(11) 0.0126(13)
N1 0.0256(8) 0.0292(10) 0.0309(9) 0.0021(8) -0.0031(7) 0.0006(7)
N2 0.0280(9) 0.0432(13) 0.0479(12) 0.0023(10) -0.0107(9) 0.0012(8)
N3 0.0496(13) 0.0670(17) 0.0426(12) 0.0123(12) 0.0108(10) 0.0207(12)
C1 0.0316(11) 0.0381(14) 0.0380(12) 0.0056(10) -0.0073(9) -0.0014(10)
C2 0.0259(10) 0.0324(12) 0.0459(13) -0.0081(10) -0.0010(9) -0.0001(9)
C3 0.0249(9) 0.0293(12) 0.0352(11) -0.0040(9) 0.0033(8) 0.0017(8)
C4 0.0319(11) 0.0345(13) 0.0411(12) 0.0027(10) 0.0092(9) 0.0031(9)
C5 0.0435(13) 0.0359(14) 0.0537(15) -0.0014(12) 0.0219(12) -0.0001(11)
C6 0.067(2) 0.058(2) 0.065(2) 0.0138(16) 0.0306(17) -0.0010(16)
C7 0.0455(16) 0.060(2) 0.094(3) -0.0128(19) 0.0337(17) -0.0102(14)
C8 0.0376(12) 0.0386(14) 0.0635(17) -0.0141(13) 0.0198(12) -0.0038(11)
C9 0.0260(11) 0.0427(15) 0.0621(16) -0.0138(13) 0.0065(10) -0.0017(10)
C10 0.0281(9) 0.0299(11) 0.0170(8) -0.0025(8) 0.0058(7) 0.0030(8)
C11 0.0249(9) 0.0392(12) 0.0189(9) -0.0072(8) 0.0041(7) 0.0015(8)
C12 0.0278(11) 0.080(2) 0.0280(11) -0.0273(12) -0.0067(9) 0.0151(12)
C13 0.0287(11) 0.074(2) 0.0334(12) -0.0280(13) -0.0009(9) 0.0142(12)
C14 0.0249(9) 0.0355(12) 0.0186(9) -0.0067(8) 0.0032(7) -0.0029(8)
C15 0.0277(9) 0.0248(10) 0.0191(9) -0.0029(7) 0.0037(7) -0.0058(8)
C16 0.0248(10) 0.0541(16) 0.0252(10) -0.0110(10) -0.0024(8) 0.0047(10)
C17 0.0241(10) 0.0544(15) 0.0269(10) -0.0131(10) 0.0029(8) 0.0066(10)
C18 0.0244(9) 0.0241(10) 0.0276(10) -0.0013(8) 0.0021(7) 0.0039(8)
C19 0.0240(9) 0.0228(11) 0.0284(10) -0.0022(8) 0.0055(7) 0.0037(8)
C20 0.0307(10) 0.0257(11) 0.0345(11) 0.0013(9) 0.0140(9) 0.0046(8)
C21 0.0348(10) 0.0217(11) 0.0296(10) 0.0038(8) 0.0098(8) 0.0047(8)
C22 0.0491(16) 0.083(2) 0.0324(13) 0.0110(14) 0.0008(11) -0.0094(16)
C23 0.081(3) 0.128(4) 0.128(4) 0.006(3) 0.041(3) 0.050(3)
C24 0.143(5) 0.298(9) 0.049(2) 0.059(4) 0.027(3) 0.132(6)

loop_
_atom_type_symbol
_atom_type_description
_atom_type_scat_dispersion_real
_atom_type_scat_dispersion_imag
_atom_type_scat_source
C C 0.0033 0.0016 'International Tables Vol C Tables 4.2.6.8 and 6.1.1.4'
H H 0.0000 0.0000 'International Tables Vol C Tables 4.2.6.8 and 6.1.1.4'
N N 0.0061 0.0033 'International Tables Vol C Tables 4.2.6.8 and 6.1.1.4'
O O 0.0106 0.0060 'International Tables Vol C Tables 4.2.6.8 and 6.1.1.4'
Co Co 0.3494 0.9721 'International Tables Vol C Tables 4.2.6.8 and 6.1.1.4'

loop_
_geom_angle_atom_site_label_1
_geom_angle_atom_site_label_2
_geom_angle_atom_site_label_3
_geom_angle
_geom_angle_site_symmetry_1
_geom_angle_site_symmetry_3
O1 Co1 O6 110.89(7) . 4_566
O1 Co1 N1 109.69(7) . .
O6 Co1 N1 94.02(7) 4_566 .
O1 Co1 O2 112.21(6) . .
O6 Co1 O2 96.55(6) 4_566 .
N1 Co1 O2 129.31(7) . .
O5 Co2 O5 180.0 3 .
O5 Co2 O4 84.78(6) 3 4_565
O5 Co2 O4 95.22(6) . 4_565
O5 Co2 O4 95.22(6) 3 2_545
O5 Co2 O4 84.78(6) . 2_545
O4 Co2 O4 180.00(11) 4_565 2_545
O5 Co2 O2 90.15(6) 3 2_545
O5 Co2 O2 89.85(6) . 2_545
O4 Co2 O2 88.26(6) 4_565 2_545
O4 Co2 O2 91.74(6) 2_545 2_545
O5 Co2 O2 89.85(6) 3 4_565
O5 Co2 O2 90.15(6) . 4_565
O4 Co2 O2 91.74(6) 4_565 4_565
O4 Co2 O2 88.26(6) 2_545 4_565
O2 Co2 O2 180.00(11) 2_545 4_565
C10 O1 Co1 122.41(13) . .
C18 O2 Co1 99.77(11) . .
C18 O2 Co2 123.36(12) . 2
Co1 O2 Co2 102.19(6) . 2
C10 O4 Co2 139.81(14) . 2
C15 O5 Co2 135.59(14) . .
C15 O6 Co1 120.95(13) . 4_565
C1 N1 C3 104.97(18) . .
C1 N1 Co1 120.13(16) . .
C3 N1 Co1 133.30(14) . .
C1 N2 C2 106.8(2) . .
C1 N2 H1N2 128.3 . .
C2 N2 H1N2 124.8 . .
C22 N3 C24 120.0(3) . .
C22 N3 C23 123.1(3) . .
C24 N3 C23 116.5(3) . .
N1 C1 N2 113.4(2) . .
N1 C1 H1 123.3 . .
N2 C1 H1 123.3 . .
N2 C2 C3 106.5(2) . .
N2 C2 C9 131.8(2) . .
C3 C2 C9 121.7(2) . .
C4 C3 C2 120.5(2) . .
C4 C3 N1 131.2(2) . .
C2 C3 N1 108.4(2) . .
C3 C4 C5 118.5(2) . .
C3 C4 H4 120.7 . .
C5 C4 H4 120.7 . .
C4 C5 C8 120.2(3) . .
C4 C5 C6 119.0(3) . .
C8 C5 C6 120.7(2) . .
C5 C6 H6A 109.5 . .
C5 C6 H6B 109.5 . .
H6A C6 H6B 109.5 . .
C5 C6 H6C 109.5 . .
H6A C6 H6C 109.5 . .
H6B C6 H6C 109.5 . .
C8 C7 H7A 109.5 . .
C8 C7 H7B 109.5 . .
H7A C7 H7B 109.5 . .
C8 C7 H7C 109.5 . .
H7A C7 H7C 109.5 . .
H7B C7 H7C 109.5 . .
C9 C8 C5 120.8(2) . .
C9 C8 C7 119.0(3) . .
C5 C8 C7 120.1(3) . .
C8 C9 C2 118.2(2) . .
C8 C9 H9 120.9 . .
C2 C9 H9 120.9 . .
O4 C10 O1 126.00(18) . .
O4 C10 C11 117.72(18) . .
O1 C10 C11 116.28(17) . .
C12 C11 C17 119.47(19) . .
C12 C11 C10 120.69(18) . .
C17 C11 C10 119.84(18) . .
C11 C12 C13 120.2(2) . .
C11 C12 H12 119.9 . .
C13 C12 H12 119.9 . .
C12 C13 C14 120.4(2) . .
C12 C13 H13 119.8 . .
C14 C13 H13 119.8 . .
C16 C14 C13 119.27(19) . .
C16 C14 C15 120.45(18) . .
C13 C14 C15 120.26(18) . .
O5 C15 O6 125.69(18) . .
O5 C15 C14 117.93(18) . .
O6 C15 C14 116.37(17) . .
C17 C16 C14 120.31(19) . .
C17 C16 H16 119.8 . .
C14 C16 H16 119.8 . .
C16 C17 C11 120.39(19) . .
C16 C17 H17 119.8 . .
C11 C17 H17 119.8 . .
O3 C18 O2 120.00(19) . .
O3 C18 C19 121.9(2) . .
O2 C18 C19 118.08(17) . .
C20 C19 C21 120.00(18) . 3_576
C20 C19 C18 119.83(18) . .
C21 C19 C18 120.16(19) 3_576 .
C21 C20 C19 120.39(19) . .
C21 C20 H20 119.8 . .
C19 C20 H20 119.8 . .
C20 C21 C19 119.6(2) . 3_576
C20 C21 H21 120.2 . .
C19 C21 H21 120.2 3_576 .
O7 C22 N3 126.2(3) . .
O7 C22 H22 116.9 . .
N3 C22 H22 116.9 . .
N3 C23 H23A 109.5 . .
N3 C23 H23B 109.5 . .
H23A C23 H23B 109.5 . .
N3 C23 H23C 109.5 . .
H23A C23 H23C 109.5 . .
H23B C23 H23C 109.5 . .
N3 C24 H24A 109.5 . .
N3 C24 H24B 109.5 . .
H24A C24 H24B 109.5 . .
N3 C24 H24C 109.5 . .
H24A C24 H24C 109.5 . .
H24B C24 H24C 109.5 . .

loop_
_geom_bond_atom_site_label_1
_geom_bond_atom_site_label_2
_geom_bond_distance
_geom_bond_site_symmetry_2
Co1 O1 1.9593(15) .
Co1 O6 1.9866(15) 4_566
Co1 N1 2.0083(18) .
Co1 O2 2.0101(13) .
Co2 O5 2.0391(14) 3
Co2 O5 2.0391(14) .
Co2 O4 2.0667(14) 4_565
Co2 O4 2.0667(14) 2_545
Co2 O2 2.1983(14) 2_545
Co2 O2 2.1983(14) 4_565
O1 C10 1.273(2) .
O2 C18 1.301(3) .
O2 Co2 2.1983(14) 2
O3 C18 1.237(2) .
O4 C10 1.242(2) .
O4 Co2 2.0666(14) 2
O5 C15 1.250(2) .
O6 C15 1.267(3) .
O6 Co1 1.9866(15) 4_565
O7 C22 1.206(4) .
N1 C1 1.326(3) .
N1 C3 1.403(3) .
N2 C1 1.336(3) .
N2 C2 1.384(3) .
N2 H1N2 0.9263 .
N3 C22 1.306(4) .
N3 C24 1.432(5) .
N3 C23 1.452(4) .
C1 H1 0.9400 .
C2 C3 1.390(3) .
C2 C9 1.396(3) .
C3 C4 1.386(3) .
C4 C5 1.397(3) .
C4 H4 0.9400 .
C5 C8 1.421(4) .
C5 C6 1.512(4) .
C6 H6A 0.9700 .
C6 H6B 0.9700 .
C6 H6C 0.9700 .
C7 C8 1.514(4) .
C7 H7A 0.9700 .
C7 H7B 0.9700 .
C7 H7C 0.9700 .
C8 C9 1.370(4) .
C9 H9 0.9400 .
C10 C11 1.502(3) .
C11 C12 1.384(3) .
C11 C17 1.386(3) .
C12 C13 1.386(3) .
C12 H12 0.9400 .
C13 C14 1.388(3) .
C13 H13 0.9400 .
C14 C16 1.386(3) .
C14 C15 1.505(3) .
C16 C17 1.384(3) .
C16 H16 0.9400 .
C17 H17 0.9400 .
C18 C19 1.487(3) .
C19 C20 1.389(3) .
C19 C21 1.395(3) 3_576
C20 C21 1.388(3) .
C20 H20 0.9400 .
C21 C19 1.395(3) 3_576
C21 H21 0.9400 .
C22 H22 0.9400 .
C23 H23A 0.9700 .
C23 H23B 0.9700 .
C23 H23C 0.9700 .
C24 H24A 0.9700 .
C24 H24B 0.9700 .
C24 H24C 0.9700 .
